data_7008473
loop_
_publ_author_name
'McIntosh, Ruaraidh'
'Ellis, David'
'Gil-Lostes, Javier'
'Dalby, Kelly J.'
'Rosair, Georgina M.'
'Welch, Alan J.'

_publ_section_title
;
 The synthesis and characterisation of 4,1,2-MC2B10 metallacarboranes.
;
_journal_issue 10
_journal_name_full 'Dalton transactions (Cambridge, England : 2003)'
_journal_page_first 1842
_journal_page_last 1846
_journal_paper_doi 10.1039/b503214h
_journal_year 2005
_chemical_formula_moiety 'C15 H30 B10 Ru'
_chemical_formula_sum 'C15 H30 B10 Ru'
_chemical_formula_weight 419.56
_chemical_name_systematic
;
?
;
_space_group_IT_number 19
_symmetry_cell_setting orthorhombic
_symmetry_space_group_name_Hall 'P 2ac 2ab'
_symmetry_space_group_name_H-M 'P 21 21 21'
_atom_sites_solution_hydrogens geom
_atom_sites_solution_primary direct
_atom_sites_solution_secondary difmap
_audit_creation_method SHELXL-97
_cell_angle_alpha 90.00
_cell_angle_beta 90.00
_cell_angle_gamma 90.00
_cell_formula_units_Z 4
_cell_length_a 8.2728(17)
_cell_length_b 14.678(3)
_cell_length_c 15.693(3)
_cell_measurement_reflns_used 6622
_cell_measurement_temperature 100(2)
_cell_measurement_theta_max 30.48
_cell_measurement_theta_min 2.58
_cell_volume 1905.6(7)
_computing_cell_refinement 'Bruker XSCANS'
_computing_data_collection 'Bruker XSCANS'
_computing_data_reduction 'Bruker SHELXTL'
_computing_molecular_graphics 'Bruker SHELXTL'
_computing_publication_material 'Bruker SHELXTL'
_computing_structure_refinement 'SHELXL-97 (Sheldrick, 1997)'
_computing_structure_solution 'SHELXS-97 (Sheldrick, 1990)'
_diffrn_ambient_temperature 100(2)
_diffrn_measured_fraction_theta_full 0.998
_diffrn_measured_fraction_theta_max 0.989
_diffrn_measurement_device_type 'CCD area detector'
_diffrn_measurement_method 'phi and omega scans'
_diffrn_radiation_monochromator graphite
_diffrn_radiation_source 'fine-focus sealed tube'
_diffrn_radiation_type MoK\a
_diffrn_radiation_wavelength 0.71073
_diffrn_reflns_av_R_equivalents 0.0249
_diffrn_reflns_av_sigmaI/netI 0.0237
_diffrn_reflns_limit_h_max 8
_diffrn_reflns_limit_h_min -11
_diffrn_reflns_limit_k_max 20
_diffrn_reflns_limit_k_min -20
_diffrn_reflns_limit_l_max 22
_diffrn_reflns_limit_l_min -22
_diffrn_reflns_number 26636
_diffrn_reflns_theta_full 25.00
_diffrn_reflns_theta_max 30.71
_diffrn_reflns_theta_min 2.78
_diffrn_standards_decay_% 0
_diffrn_standards_interval_count 0
_diffrn_standards_interval_time 0
_diffrn_standards_number 0
_exptl_absorpt_coefficient_mu 0.818
_exptl_absorpt_correction_T_max 0.8535
_exptl_absorpt_correction_T_min 0.7628
_exptl_absorpt_correction_type multi-scan
_exptl_absorpt_process_details 'Bruker SADABS'
_exptl_crystal_colour orange
_exptl_crystal_density_diffrn 1.462
_exptl_crystal_density_method 'not measured'
_exptl_crystal_description block
_exptl_crystal_F_000 856
_exptl_crystal_size_max 0.35
_exptl_crystal_size_mid 0.22
_exptl_crystal_size_min 0.20
_refine_diff_density_max 0.893
_refine_diff_density_min -0.504
_refine_diff_density_rms 0.062
_refine_ls_abs_structure_details 'Flack H D (1983), Acta Cryst. A39, 876-881'
_refine_ls_abs_structure_Flack -0.028(17)
_refine_ls_extinction_method none
_refine_ls_goodness_of_fit_ref 1.009
_refine_ls_hydrogen_treatment mixed
_refine_ls_matrix_type full
_refine_ls_number_parameters 268
_refine_ls_number_reflns 5852
_refine_ls_number_restraints 10
_refine_ls_restrained_S_all 1.009
_refine_ls_R_factor_all 0.0207
_refine_ls_R_factor_gt 0.0194
_refine_ls_shift/su_max 0.001
_refine_ls_shift/su_mean 0.000
_refine_ls_structure_factor_coef Fsqd
_refine_ls_weighting_details 'calc w=1/[\s^2^(Fo^2^)+(0.0215P)^2^+0.7507P] where P=(Fo^2^+2Fc^2^)/3'
_refine_ls_weighting_scheme calc
_refine_ls_wR_factor_gt 0.0444
_refine_ls_wR_factor_ref 0.0447
_reflns_number_gt 5596
_reflns_number_total 5852
_reflns_threshold_expression >2sigma(I)
_cod_data_source_file b503214h.txt
_cod_data_source_block 2
_cod_depositor_comments
;
The following automatic conversions were performed:
'_symmetry_cell_setting' value 'Orthorhombic' changed to 'orthorhombic'
according to '/home/saulius/struct/CIF-dictionaries/cif_core.dic'
dictionary named 'cif_core.dic' version 2.4.1 from 2010-06-29.

Automatic conversion script
Id: cif_fix_enum 1527 2010-12-29 10:47:43Z saulius 
;
_cod_original_sg_symbol_H-M P2(1)2(1)2(1)
_cod_database_code 7008473

loop_
_symmetry_equiv_pos_as_xyz
'x, y, z'
'-x+1/2, -y, z+1/2'
'-x, y+1/2, -z+1/2'
'x+1/2, -y+1/2, -z'

loop_
_atom_site_label
_atom_site_type_symbol
_atom_site_fract_x
_atom_site_fract_y
_atom_site_fract_z
_atom_site_U_iso_or_equiv
_atom_site_adp_type
_atom_site_occupancy
_atom_site_symmetry_multiplicity
_atom_site_calc_flag
_atom_site_refinement_flags
_atom_site_disorder_assembly
_atom_site_disorder_group
Ru4 Ru 0.820940(14) 0.164535(8) 0.218984(7) 0.00892(3) Uani 1 1 d . . .
C1 C 0.79987(19) 0.09240(10) 0.09969(9) 0.0117(3) Uani 1 1 d . . .
C2 C 0.87407(19) 0.03355(10) 0.16221(10) 0.0111(3) Uani 1 1 d . . .
B3 B 0.6355(2) 0.14874(12) 0.11160(11) 0.0133(3) Uani 1 1 d D . .
H3 H 0.615(2) 0.2023(11) 0.0646(11) 0.016 Uiso 1 1 d D . .
B5 B 0.6178(2) 0.02799(12) 0.08356(12) 0.0143(3) Uani 1 1 d D . .
H5 H 0.621(2) 0.0097(14) 0.0173(10) 0.017 Uiso 1 1 d D . .
B6 B 0.8069(3) 0.01196(11) 0.25582(10) 0.0125(3) Uani 1 1 d D . .
H6 H 0.901(2) -0.0177(13) 0.2944(12) 0.015 Uiso 1 1 d D . .
B7 B 0.54786(19) 0.15665(11) 0.21937(11) 0.0100(3) Uani 1 1 d D . .
H7 H 0.484(2) 0.2183(10) 0.2370(12) 0.012 Uiso 1 1 d D . .
B8 B 0.4613(2) 0.08744(13) 0.13803(11) 0.0151(3) Uani 1 1 d D . .
H8 H 0.346(2) 0.1057(13) 0.1080(12) 0.018 Uiso 1 1 d D . .
B9 B 0.7167(2) -0.05166(12) 0.16693(11) 0.0139(3) Uani 1 1 d D . .
H9 H 0.768(2) -0.1149(11) 0.1448(12) 0.017 Uiso 1 1 d D . .
B10 B 0.6409(2) 0.08221(12) 0.29573(11) 0.0140(3) Uani 1 1 d D . .
H10 H 0.636(2) 0.0982(13) 0.3636(9) 0.017 Uiso 1 1 d D . .
B11 B 0.5114(2) -0.02784(13) 0.16286(12) 0.0150(3) Uani 1 1 d D . .
H11 H 0.435(2) -0.0840(12) 0.1380(13) 0.018 Uiso 1 1 d D . .
B12 B 0.6095(2) -0.03281(12) 0.26351(11) 0.0142(3) Uani 1 1 d D . .
H12 H 0.592(2) -0.0855(12) 0.3094(11) 0.017 Uiso 1 1 d D . .
B13 B 0.4588(2) 0.04979(13) 0.24470(11) 0.0143(3) Uani 1 1 d D . .
H13 H 0.3451(19) 0.0404(12) 0.2777(12) 0.017 Uiso 1 1 d D . .
C3 C 1.0368(2) 0.00257(11) 0.12916(10) 0.0150(3) Uani 1 1 d . . .
H3A H 1.0554 -0.0626 0.1420 0.018 Uiso 1 1 calc R . .
H3B H 1.1254 0.0390 0.1544 0.018 Uiso 1 1 calc R . .
C4 C 1.0251(2) 0.01854(12) 0.03325(11) 0.0190(3) Uani 1 1 d . . .
H4A H 0.9788 -0.0354 0.0043 0.023 Uiso 1 1 calc R . .
H4B H 1.1330 0.0314 0.0088 0.023 Uiso 1 1 calc R . .
C5 C 0.9134(2) 0.10118(11) 0.02376(10) 0.0151(3) Uani 1 1 d . . .
H5A H 0.9754 0.1588 0.0263 0.018 Uiso 1 1 calc R . .
H5B H 0.8530 0.0988 -0.0306 0.018 Uiso 1 1 calc R . .
C40 C 0.9596(2) 0.21584(10) 0.33412(9) 0.0119(3) Uani 1 1 d . . .
C41 C 0.8187(2) 0.26869(9) 0.31809(9) 0.0126(3) Uani 1 1 d . . .
H41 H 0.7294 0.2688 0.3610 0.015 Uiso 1 1 calc R . .
C42 C 0.7958(2) 0.31345(10) 0.23998(9) 0.0132(3) Uani 1 1 d . . .
H42 H 0.6894 0.3432 0.2282 0.016 Uiso 1 1 calc R . .
C43 C 0.9073(2) 0.30309(11) 0.17289(10) 0.0137(3) Uani 1 1 d . . .
C44 C 1.0441(2) 0.24738(11) 0.18778(10) 0.0132(3) Uani 1 1 d . . .
H44 H 1.1124 0.2287 0.1382 0.016 Uiso 1 1 calc R . .
C45 C 1.07088(19) 0.20592(11) 0.26696(10) 0.0133(3) Uani 1 1 d . . .
H45 H 1.1568 0.1582 0.2717 0.016 Uiso 1 1 calc R . .
C46 C 0.8799(2) 0.34831(11) 0.08917(10) 0.0184(3) Uani 1 1 d . . .
H46A H 0.7700 0.3733 0.0874 0.028 Uiso 1 1 calc R . .
H46B H 0.8932 0.3037 0.0433 0.028 Uiso 1 1 calc R . .
H46C H 0.9582 0.3977 0.0818 0.028 Uiso 1 1 calc R . .
C47 C 0.98358(19) 0.17489(11) 0.42151(9) 0.0130(3) Uani 1 1 d . . .
H47 H 0.8831 0.1408 0.4369 0.016 Uiso 1 1 calc R . .
C48 C 1.0059(2) 0.25186(12) 0.48627(10) 0.0183(3) Uani 1 1 d . . .
H48A H 1.1108 0.2813 0.4770 0.028 Uiso 1 1 calc R . .
H48B H 1.0020 0.2268 0.5441 0.028 Uiso 1 1 calc R . .
H48C H 0.9194 0.2968 0.4792 0.028 Uiso 1 1 calc R . .
C49 C 1.1249(2) 0.10879(12) 0.42577(10) 0.0165(3) Uani 1 1 d . . .
H49A H 1.1088 0.0599 0.3841 0.025 Uiso 1 1 calc R . .
H49B H 1.1314 0.0826 0.4831 0.025 Uiso 1 1 calc R . .
H49C H 1.2254 0.1413 0.4129 0.025 Uiso 1 1 calc R . .

loop_
_atom_site_aniso_label
_atom_site_aniso_U_11
_atom_site_aniso_U_22
_atom_site_aniso_U_33
_atom_site_aniso_U_23
_atom_site_aniso_U_13
_atom_site_aniso_U_12
Ru4 0.00799(5) 0.00861(5) 0.01016(4) 0.00019(4) 0.00036(5) -0.00005(5)
C1 0.0113(8) 0.0119(6) 0.0117(6) -0.0020(5) 0.0011(6) -0.0020(6)
C2 0.0101(7) 0.0082(6) 0.0152(7) -0.0010(5) 0.0006(5) -0.0003(5)
B3 0.0111(8) 0.0146(8) 0.0142(7) 0.0014(6) -0.0015(6) -0.0002(6)
B5 0.0126(8) 0.0155(8) 0.0148(8) -0.0002(6) -0.0011(6) -0.0023(7)
B6 0.0146(9) 0.0101(7) 0.0127(6) 0.0012(5) -0.0016(6) -0.0016(7)
B7 0.0074(7) 0.0115(7) 0.0113(6) -0.0006(7) 0.0003(6) -0.0016(6)
B8 0.0113(8) 0.0174(9) 0.0166(8) 0.0006(6) -0.0013(6) -0.0026(7)
B9 0.0152(9) 0.0111(7) 0.0153(8) -0.0001(6) 0.0005(6) -0.0022(6)
B10 0.0134(9) 0.0144(8) 0.0143(8) 0.0000(6) 0.0016(6) -0.0023(6)
B11 0.0135(9) 0.0160(9) 0.0154(8) 0.0015(6) -0.0004(7) -0.0026(6)
B12 0.0150(9) 0.0136(8) 0.0139(8) 0.0014(6) 0.0013(6) -0.0047(7)
B13 0.0100(8) 0.0173(8) 0.0157(7) -0.0007(6) 0.0024(6) -0.0025(7)
C3 0.0112(7) 0.0131(7) 0.0206(7) -0.0011(6) 0.0025(6) 0.0022(6)
C4 0.0180(8) 0.0193(8) 0.0196(8) -0.0033(6) 0.0082(6) 0.0009(7)
C5 0.0163(8) 0.0156(7) 0.0136(7) -0.0005(6) 0.0043(6) -0.0023(6)
C40 0.0131(7) 0.0100(7) 0.0126(6) -0.0018(5) -0.0020(6) -0.0019(6)
C41 0.0134(7) 0.0110(6) 0.0133(6) -0.0017(5) 0.0008(6) -0.0009(7)
C42 0.0140(8) 0.0087(6) 0.0168(7) -0.0007(5) -0.0013(5) -0.0001(5)
C43 0.0174(8) 0.0094(6) 0.0143(7) 0.0005(5) -0.0008(6) -0.0034(6)
C44 0.0128(8) 0.0126(7) 0.0142(6) -0.0008(5) 0.0006(6) -0.0036(6)
C45 0.0105(7) 0.0126(7) 0.0167(7) -0.0011(5) -0.0006(5) -0.0028(5)
C46 0.0266(8) 0.0136(8) 0.0151(7) 0.0044(6) 0.0005(6) -0.0011(6)
C47 0.0129(7) 0.0141(7) 0.0119(6) 0.0011(5) -0.0004(5) -0.0001(6)
C48 0.0216(9) 0.0194(8) 0.0141(7) -0.0015(6) -0.0020(6) 0.0014(7)
C49 0.0166(8) 0.0165(7) 0.0162(7) 0.0013(6) -0.0022(6) 0.0016(6)

loop_
_atom_type_symbol
_atom_type_description
_atom_type_scat_dispersion_real
_atom_type_scat_dispersion_imag
_atom_type_scat_source
C C 0.0033 0.0016 'International Tables Vol C Tables 4.2.6.8 and 6.1.1.4'
H H 0.0000 0.0000 'International Tables Vol C Tables 4.2.6.8 and 6.1.1.4'
B B 0.0013 0.0007 'International Tables Vol C Tables 4.2.6.8 and 6.1.1.4'
Ru Ru -1.2594 0.8363 'International Tables Vol C Tables 4.2.6.8 and 6.1.1.4'

loop_
_geom_angle_atom_site_label_1
_geom_angle_atom_site_label_2
_geom_angle_atom_site_label_3
_geom_angle
_geom_angle_site_symmetry_1
_geom_angle_site_symmetry_3
_geom_angle_publ_flag
C1 Ru4 C2 39.04(6) . . ?
C1 Ru4 C41 164.15(5) . . ?
C2 Ru4 C41 156.64(6) . . ?
C1 Ru4 C42 127.17(6) . . ?
C2 Ru4 C42 162.69(6) . . ?
C41 Ru4 C42 37.18(5) . . ?
C1 Ru4 B7 84.06(6) . . ?
C2 Ru4 B7 99.12(6) . . ?
C41 Ru4 B7 91.47(7) . . ?
C42 Ru4 B7 87.51(6) . . ?
C1 Ru4 C44 98.15(6) . . ?
C2 Ru4 C44 102.85(6) . . ?
C41 Ru4 C44 77.56(6) . . ?
C42 Ru4 C44 65.15(6) . . ?
B7 Ru4 C44 147.39(6) . . ?
C1 Ru4 B10 98.42(6) . . ?
C2 Ru4 B10 83.02(6) . . ?
C41 Ru4 B10 89.39(6) . . ?
C42 Ru4 B10 112.63(6) . . ?
B7 Ru4 B10 46.73(6) . . ?
C44 Ru4 B10 159.68(6) . . ?
C1 Ru4 C40 153.45(6) . . ?
C2 Ru4 C40 121.33(6) . . ?
C41 Ru4 C40 37.22(6) . . ?
C42 Ru4 C40 66.57(5) . . ?
B7 Ru4 C40 121.33(6) . . ?
C44 Ru4 C40 65.27(6) . . ?
B10 Ru4 C40 94.95(6) . . ?
C1 Ru4 C43 100.85(6) . . ?
C2 Ru4 C43 126.85(6) . . ?
C41 Ru4 C43 66.58(6) . . ?
C42 Ru4 C43 36.50(6) . . ?
B7 Ru4 C43 111.13(6) . . ?
C44 Ru4 C43 36.35(6) . . ?
B10 Ru4 C43 148.56(6) . . ?
C40 Ru4 C43 78.32(6) . . ?
C1 Ru4 C45 119.33(6) . . ?
C2 Ru4 C45 100.85(6) . . ?
C41 Ru4 C45 65.53(6) . . ?
C42 Ru4 C45 76.93(6) . . ?
B7 Ru4 C45 156.54(6) . . ?
C44 Ru4 C45 35.89(5) . . ?
B10 Ru4 C45 124.21(6) . . ?
C40 Ru4 C45 36.00(5) . . ?
C43 Ru4 C45 65.30(6) . . ?
C1 Ru4 B3 42.10(6) . . ?
C2 Ru4 B3 75.12(6) . . ?
C41 Ru4 B3 126.15(6) . . ?
C42 Ru4 B3 98.40(6) . . ?
B7 Ru4 B3 47.77(7) . . ?
C44 Ru4 B3 116.19(6) . . ?
B10 Ru4 B3 84.07(6) . . ?
C40 Ru4 B3 163.35(6) . . ?
C43 Ru4 B3 93.84(6) . . ?
C45 Ru4 B3 151.19(6) . . ?
C1 Ru4 B6 74.81(6) . . ?
C2 Ru4 B6 41.74(6) . . ?
C41 Ru4 B6 119.96(6) . . ?
C42 Ru4 B6 155.55(5) . . ?
B7 Ru4 B6 84.26(7) . . ?
C44 Ru4 B6 127.89(7) . . ?
B10 Ru4 B6 47.03(7) . . ?
C40 Ru4 B6 98.48(6) . . ?
C43 Ru4 B6 163.75(6) . . ?
C45 Ru4 B6 102.72(6) . . ?
B3 Ru4 B6 93.00(6) . . ?
C2 C1 C5 108.66(14) . . ?
C2 C1 B3 126.17(13) . . ?
C5 C1 B3 124.83(13) . . ?
C2 C1 B5 97.89(12) . . ?
C5 C1 B5 116.84(12) . . ?
B3 C1 B5 64.94(10) . . ?
C2 C1 Ru4 70.72(8) . . ?
C5 C1 Ru4 125.98(11) . . ?
B3 C1 Ru4 73.39(8) . . ?
B5 C1 Ru4 116.63(9) . . ?
C1 C2 C3 108.98(13) . . ?
C1 C2 B6 126.43(14) . . ?
C3 C2 B6 124.29(14) . . ?
C1 C2 B9 97.79(12) . . ?
C3 C2 B9 116.57(12) . . ?
B6 C2 B9 64.90(10) . . ?
C1 C2 Ru4 70.24(8) . . ?
C3 C2 Ru4 126.08(11) . . ?
B6 C2 Ru4 74.21(8) . . ?
B9 C2 Ru4 116.85(10) . . ?
C1 B3 B8 117.48(13) . . ?
C1 B3 B5 62.64(10) . . ?
B8 B3 B5 59.57(10) . . ?
C1 B3 B7 118.24(12) . . ?
B8 B3 B7 59.40(10) . . ?
B5 B3 B7 104.47(12) . . ?
C1 B3 Ru4 64.51(8) . . ?
B8 B3 Ru4 115.44(10) . . ?
B5 B3 Ru4 109.15(10) . . ?
B7 B3 Ru4 65.30(7) . . ?
C1 B3 H3 115.3(11) . . ?
B8 B3 H3 113.6(11) . . ?
B5 B3 H3 121.4(10) . . ?
B7 B3 H3 120.8(11) . . ?
Ru4 B3 H3 122.0(10) . . ?
B11 B5 B8 61.11(11) . . ?
B11 B5 C1 125.05(13) . . ?
B8 B5 C1 106.52(12) . . ?
B11 B5 B3 109.02(13) . . ?
B8 B5 B3 57.89(10) . . ?
C1 B5 B3 52.41(9) . . ?
B11 B5 B9 56.15(10) . . ?
B8 B5 B9 106.19(12) . . ?
C1 B5 B9 82.43(11) . . ?
B3 B5 B9 112.84(12) . . ?
B11 B5 H5 126.1(11) . . ?
B8 B5 H5 127.1(11) . . ?
C1 B5 H5 104.5(11) . . ?
B3 B5 H5 118.2(11) . . ?
B9 B5 H5 119.6(11) . . ?
C2 B6 B12 117.20(13) . . ?
C2 B6 B10 117.58(12) . . ?
B12 B6 B10 59.41(11) . . ?
C2 B6 B9 62.95(10) . . ?
B12 B6 B9 59.10(10) . . ?
B10 B6 B9 103.97(13) . . ?
C2 B6 Ru4 64.06(7) . . ?
B12 B6 Ru4 115.05(11) . . ?
B10 B6 Ru4 65.01(8) . . ?
B9 B6 Ru4 108.80(9) . . ?
C2 B6 H6 110.3(11) . . ?
B12 B6 H6 118.5(10) . . ?
B10 B6 H6 125.2(11) . . ?
B9 B6 H6 120.9(11) . . ?
Ru4 B6 H6 119.8(11) . . ?
B13 B7 B8 59.37(10) . . ?
B13 B7 B10 59.43(10) . . ?
B8 B7 B10 107.67(12) . . ?
B13 B7 B3 108.21(12) . . ?
B8 B7 B3 57.66(10) . . ?
B10 B7 B3 113.92(12) . . ?
B13 B7 Ru4 117.36(10) . . ?
B8 B7 Ru4 115.39(10) . . ?
B10 B7 Ru4 66.71(8) . . ?
B3 B7 Ru4 66.93(7) . . ?
B13 B7 H7 118.5(10) . . ?
B8 B7 H7 117.6(10) . . ?
B10 B7 H7 123.1(10) . . ?
B3 B7 H7 118.6(10) . . ?
Ru4 B7 H7 116.4(10) . . ?
B3 B8 B13 113.32(13) . . ?
B3 B8 B5 62.54(11) . . ?
B13 B8 B5 108.10(13) . . ?
B3 B8 B7 62.95(10) . . ?
B13 B8 B7 60.21(10) . . ?
B5 B8 B7 109.33(13) . . ?
B3 B8 B11 110.36(13) . . ?
B13 B8 B11 59.89(10) . . ?
B5 B8 B11 58.08(10) . . ?
B7 B8 B11 106.89(12) . . ?
B3 B8 H8 119.4(11) . . ?
B13 B8 H8 118.2(11) . . ?
B5 B8 H8 123.2(11) . . ?
B7 B8 H8 121.2(11) . . ?
B11 B8 H8 121.8(11) . . ?
B11 B9 B12 60.77(11) . . ?
B11 B9 C2 124.35(13) . . ?
B12 B9 C2 106.66(12) . . ?
B11 B9 B6 108.86(13) . . ?
B12 B9 B6 58.41(10) . . ?
C2 B9 B6 52.16(9) . . ?
B11 B9 B5 55.93(10) . . ?
B12 B9 B5 105.75(12) . . ?
C2 B9 B5 81.88(10) . . ?
B6 B9 B5 112.21(12) . . ?
B11 B9 H9 123.2(11) . . ?
B12 B9 H9 127.2(11) . . ?
C2 B9 H9 107.4(11) . . ?
B6 B9 H9 121.4(11) . . ?
B5 B9 H9 118.0(11) . . ?
B13 B10 B12 59.53(10) . . ?
B13 B10 B7 59.80(10) . . ?
B12 B10 B7 108.95(12) . . ?
B13 B10 B6 109.43(12) . . ?
B12 B10 B6 58.52(10) . . ?
B7 B10 B6 115.91(12) . . ?
B13 B10 Ru4 117.53(10) . . ?
B12 B10 Ru4 116.79(10) . . ?
B7 B10 Ru4 66.56(8) . . ?
B6 B10 Ru4 67.96(8) . . ?
B13 B10 H10 118.0(11) . . ?
B12 B10 H10 118.4(11) . . ?
B7 B10 H10 120.4(11) . . ?
B6 B10 H10 118.8(11) . . ?
Ru4 B10 H10 115.2(11) . . ?
B5 B11 B9 67.92(11) . . ?
B5 B11 B13 109.99(13) . . ?
B9 B11 B13 110.09(13) . . ?
B5 B11 B12 115.24(13) . . ?
B9 B11 B12 60.80(11) . . ?
B13 B11 B12 59.61(11) . . ?
B5 B11 B8 60.82(11) . . ?
B9 B11 B8 115.25(13) . . ?
B13 B11 B8 59.43(10) . . ?
B12 B11 B8 109.82(13) . . ?
B5 B11 H11 112.9(11) . . ?
B9 B11 H11 114.9(11) . . ?
B13 B11 H11 126.3(11) . . ?
B12 B11 H11 122.8(11) . . ?
B8 B11 H11 119.6(11) . . ?
B13 B12 B6 112.76(13) . . ?
B13 B12 B11 60.02(10) . . ?
B6 B12 B11 110.28(12) . . ?
B13 B12 B9 108.48(12) . . ?
B6 B12 B9 62.48(10) . . ?
B11 B12 B9 58.43(10) . . ?
B13 B12 B10 59.95(10) . . ?
B6 B12 B10 62.06(10) . . ?
B11 B12 B10 106.26(13) . . ?
B9 B12 B10 108.47(12) . . ?
B13 B12 H12 121.1(11) . . ?
B6 B12 H12 116.2(11) . . ?
B11 B12 H12 124.6(11) . . ?
B9 B12 H12 122.0(11) . . ?
B10 B12 H12 121.0(11) . . ?
B8 B13 B12 111.48(13) . . ?
B8 B13 B11 60.68(10) . . ?
B12 B13 B11 60.36(10) . . ?
B8 B13 B10 109.59(13) . . ?
B12 B13 B10 60.52(10) . . ?
B11 B13 B10 106.96(13) . . ?
B8 B13 B7 60.42(10) . . ?
B12 B13 B7 110.55(13) . . ?
B11 B13 B7 107.67(13) . . ?
B10 B13 B7 60.77(10) . . ?
B8 B13 H13 120.2(11) . . ?
B12 B13 H13 116.6(10) . . ?
B11 B13 H13 118.6(10) . . ?
B10 B13 H13 123.9(11) . . ?
B7 B13 H13 125.4(10) . . ?
C2 C3 C4 103.62(14) . . ?
C2 C3 H3A 111.0 . . ?
C4 C3 H3A 111.0 . . ?
C2 C3 H3B 111.0 . . ?
C4 C3 H3B 111.0 . . ?
H3A C3 H3B 109.0 . . ?
C3 C4 C5 104.81(13) . . ?
C3 C4 H4A 110.8 . . ?
C5 C4 H4A 110.8 . . ?
C3 C4 H4B 110.8 . . ?
C5 C4 H4B 110.8 . . ?
H4A C4 H4B 108.9 . . ?
C1 C5 C4 103.24(13) . . ?
C1 C5 H5A 111.1 . . ?
C4 C5 H5A 111.1 . . ?
C1 C5 H5B 111.1 . . ?
C4 C5 H5B 111.1 . . ?
H5A C5 H5B 109.1 . . ?
C45 C40 C41 117.39(14) . . ?
C45 C40 C47 123.59(14) . . ?
C41 C40 C47 119.01(14) . . ?
C45 C40 Ru4 72.54(9) . . ?
C41 C40 Ru4 68.02(8) . . ?
C47 C40 Ru4 131.09(11) . . ?
C42 C41 C40 121.36(15) . . ?
C42 C41 Ru4 72.94(8) . . ?
C40 C41 Ru4 74.76(8) . . ?
C42 C41 H41 119.2 . . ?
C40 C41 H41 119.2 . . ?
Ru4 C41 H41 119.2 . . ?
C41 C42 C43 120.91(15) . . ?
C41 C42 Ru4 69.88(8) . . ?
C43 C42 Ru4 73.82(9) . . ?
C41 C42 H42 119.0 . . ?
C43 C42 H42 119.0 . . ?
Ru4 C42 H42 119.0 . . ?
C42 C43 C44 117.56(14) . . ?
C42 C43 C46 120.76(15) . . ?
C44 C43 C46 121.67(15) . . ?
C42 C43 Ru4 69.69(9) . . ?
C44 C43 Ru4 71.46(9) . . ?
C46 C43 Ru4 129.14(11) . . ?
C45 C44 C43 121.58(15) . . ?
C45 C44 Ru4 72.77(9) . . ?
C43 C44 Ru4 72.19(9) . . ?
C45 C44 H44 118.8 . . ?
C43 C44 H44 118.8 . . ?
Ru4 C44 H44 118.8 . . ?
C44 C45 C40 121.06(15) . . ?
C44 C45 Ru4 71.33(9) . . ?
C40 C45 Ru4 71.46(9) . . ?
C44 C45 H45 118.8 . . ?
C40 C45 H45 118.8 . . ?
Ru4 C45 H45 118.8 . . ?
C43 C46 H46A 109.5 . . ?
C43 C46 H46B 109.5 . . ?
H46A C46 H46B 109.5 . . ?
C43 C46 H46C 109.5 . . ?
H46A C46 H46C 109.5 . . ?
H46B C46 H46C 109.5 . . ?
C40 C47 C49 113.24(13) . . ?
C40 C47 C48 108.96(13) . . ?
C49 C47 C48 110.42(13) . . ?
C40 C47 H47 108.0 . . ?
C49 C47 H47 108.0 . . ?
C48 C47 H47 108.0 . . ?
C47 C48 H48A 109.5 . . ?
C47 C48 H48B 109.5 . . ?
H48A C48 H48B 109.5 . . ?
C47 C48 H48C 109.5 . . ?
H48A C48 H48C 109.5 . . ?
H48B C48 H48C 109.5 . . ?
C47 C49 H49A 109.5 . . ?
C47 C49 H49B 109.5 . . ?
H49A C49 H49B 109.5 . . ?
C47 C49 H49C 109.5 . . ?
H49A C49 H49C 109.5 . . ?
H49B C49 H49C 109.5 . . ?

loop_
_geom_bond_atom_site_label_1
_geom_bond_atom_site_label_2
_geom_bond_distance
_geom_bond_site_symmetry_2
_geom_bond_publ_flag
Ru4 C1 2.1578(14) . ?
Ru4 C2 2.1642(15) . ?
Ru4 C41 2.1809(14) . ?
Ru4 C42 2.2203(15) . ?
Ru4 B7 2.2621(16) . ?
Ru4 C44 2.2643(17) . ?
Ru4 B10 2.2646(18) . ?
Ru4 C40 2.2690(15) . ?
Ru4 C43 2.2738(16) . ?
Ru4 C45 2.2828(16) . ?
Ru4 B3 2.2907(18) . ?
Ru4 B6 2.3159(17) . ?
C1 C2 1.444(2) . ?
C1 C5 1.523(2) . ?
C1 B3 1.603(2) . ?
C1 B5 1.796(2) . ?
C2 C3 1.513(2) . ?
C2 B6 1.602(2) . ?
C2 B9 1.807(2) . ?
B3 B8 1.749(3) . ?
B3 B5 1.832(3) . ?
B3 B7 1.844(3) . ?
B3 H3 1.092(14) . ?
B5 B11 1.731(3) . ?
B5 B8 1.780(3) . ?
B5 B9 1.936(3) . ?
B5 H5 1.074(14) . ?
B6 B12 1.765(3) . ?
B6 B10 1.828(3) . ?
B6 B9 1.837(2) . ?
B6 H6 1.075(14) . ?
B7 B13 1.778(3) . ?
B7 B8 1.782(3) . ?
B7 B10 1.795(2) . ?
B7 H7 1.083(14) . ?
B8 B13 1.763(3) . ?
B8 B11 1.785(3) . ?
B8 H8 1.100(15) . ?
B9 B11 1.735(3) . ?
B9 B12 1.778(3) . ?
B9 H9 1.079(14) . ?
B10 B13 1.771(3) . ?
B10 B12 1.781(3) . ?
B10 H10 1.091(14) . ?
B11 B13 1.771(3) . ?
B11 B12 1.777(3) . ?
B11 H11 1.111(14) . ?
B12 B13 1.764(3) . ?
B12 H12 1.066(14) . ?
B13 H13 1.082(14) . ?
C3 C4 1.526(2) . ?
C3 H3A 0.9900 . ?
C3 H3B 0.9900 . ?
C4 C5 1.532(2) . ?
C4 H4A 0.9900 . ?
C4 H4B 0.9900 . ?
C5 H5A 0.9900 . ?
C5 H5B 0.9900 . ?
C40 C45 1.407(2) . ?
C40 C41 1.423(2) . ?
C40 C47 1.511(2) . ?
C41 C42 1.404(2) . ?
C41 H41 1.0000 . ?
C42 C43 1.408(2) . ?
C42 H42 1.0000 . ?
C43 C44 1.415(2) . ?
C43 C46 1.489(2) . ?
C44 C45 1.401(2) . ?
C44 H44 1.0000 . ?
C45 H45 1.0000 . ?
C46 H46A 0.9800 . ?
C46 H46B 0.9800 . ?
C46 H46C 0.9800 . ?
C47 C49 1.520(2) . ?
C47 C48 1.531(2) . ?
C47 H47 1.0000 . ?
C48 H48A 0.9800 . ?
C48 H48B 0.9800 . ?
C48 H48C 0.9800 . ?
C49 H49A 0.9800 . ?
C49 H49B 0.9800 . ?
C49 H49C 0.9800 . ?

loop_
_geom_torsion_atom_site_label_1
_geom_torsion_atom_site_label_2
_geom_torsion_atom_site_label_3
_geom_torsion_atom_site_label_4
_geom_torsion
_geom_torsion_site_symmetry_1
_geom_torsion_site_symmetry_2
_geom_torsion_site_symmetry_3
_geom_torsion_site_symmetry_4
_geom_torsion_publ_flag
C41 Ru4 C1 C2 173.4(2) . . . . ?
C42 Ru4 C1 C2 165.28(9) . . . . ?
B7 Ru4 C1 C2 -112.41(10) . . . . ?
C44 Ru4 C1 C2 100.38(9) . . . . ?
B10 Ru4 C1 C2 -67.82(10) . . . . ?
C40 Ru4 C1 C2 51.61(16) . . . . ?
C43 Ru4 C1 C2 137.15(9) . . . . ?
C45 Ru4 C1 C2 69.50(10) . . . . ?
B3 Ru4 C1 C2 -139.18(13) . . . . ?
B6 Ru4 C1 C2 -26.77(9) . . . . ?
C2 Ru4 C1 C5 -99.49(16) . . . . ?
C41 Ru4 C1 C5 73.9(3) . . . . ?
C42 Ru4 C1 C5 65.79(15) . . . . ?
B7 Ru4 C1 C5 148.10(14) . . . . ?
C44 Ru4 C1 C5 0.89(14) . . . . ?
B10 Ru4 C1 C5 -167.31(13) . . . . ?
C40 Ru4 C1 C5 -47.9(2) . . . . ?
C43 Ru4 C1 C5 37.66(14) . . . . ?
C45 Ru4 C1 C5 -29.99(15) . . . . ?
B3 Ru4 C1 C5 121.33(16) . . . . ?
B6 Ru4 C1 C5 -126.26(14) . . . . ?
C2 Ru4 C1 B3 139.18(13) . . . . ?
C41 Ru4 C1 B3 -47.4(3) . . . . ?
C42 Ru4 C1 B3 -55.54(11) . . . . ?
B7 Ru4 C1 B3 26.77(9) . . . . ?
C44 Ru4 C1 B3 -120.44(9) . . . . ?
B10 Ru4 C1 B3 71.37(9) . . . . ?
C40 Ru4 C1 B3 -169.21(11) . . . . ?
C43 Ru4 C1 B3 -83.67(9) . . . . ?
C45 Ru4 C1 B3 -151.32(8) . . . . ?
B6 Ru4 C1 B3 112.41(10) . . . . ?
C2 Ru4 C1 B5 89.28(13) . . . . ?
C41 Ru4 C1 B5 -97.4(2) . . . . ?
C42 Ru4 C1 B5 -105.45(11) . . . . ?
B7 Ru4 C1 B5 -23.14(11) . . . . ?
C44 Ru4 C1 B5 -170.34(10) . . . . ?
B10 Ru4 C1 B5 21.46(11) . . . . ?
C40 Ru4 C1 B5 140.88(12) . . . . ?
C43 Ru4 C1 B5 -133.57(11) . . . . ?
C45 Ru4 C1 B5 158.78(10) . . . . ?
B3 Ru4 C1 B5 -49.91(11) . . . . ?
B6 Ru4 C1 B5 62.50(11) . . . . ?
C5 C1 C2 C3 0.05(17) . . . . ?
B3 C1 C2 C3 -173.45(14) . . . . ?
B5 C1 C2 C3 121.91(13) . . . . ?
Ru4 C1 C2 C3 -122.56(12) . . . . ?
C5 C1 C2 B6 173.95(14) . . . . ?
B3 C1 C2 B6 0.5(2) . . . . ?
B5 C1 C2 B6 -64.18(17) . . . . ?
Ru4 C1 C2 B6 51.34(14) . . . . ?
C5 C1 C2 B9 -121.59(13) . . . . ?
B3 C1 C2 B9 64.91(17) . . . . ?
B5 C1 C2 B9 0.27(12) . . . . ?
Ru4 C1 C2 B9 115.80(9) . . . . ?
C5 C1 C2 Ru4 122.61(11) . . . . ?
B3 C1 C2 Ru4 -50.89(14) . . . . ?
B5 C1 C2 Ru4 -115.53(9) . . . . ?
C41 Ru4 C2 C1 -175.44(14) . . . . ?
C42 Ru4 C2 C1 -42.9(2) . . . . ?
B7 Ru4 C2 C1 68.63(10) . . . . ?
C44 Ru4 C2 C1 -87.11(9) . . . . ?
B10 Ru4 C2 C1 112.66(10) . . . . ?
C40 Ru4 C2 C1 -155.79(9) . . . . ?
C43 Ru4 C2 C1 -56.58(11) . . . . ?
C45 Ru4 C2 C1 -123.75(9) . . . . ?
B3 Ru4 C2 C1 26.96(9) . . . . ?
B6 Ru4 C2 C1 139.24(13) . . . . ?
C1 Ru4 C2 C3 99.55(16) . . . . ?
C41 Ru4 C2 C3 -75.9(2) . . . . ?
C42 Ru4 C2 C3 56.7(3) . . . . ?
B7 Ru4 C2 C3 168.18(13) . . . . ?
C44 Ru4 C2 C3 12.44(14) . . . . ?
B10 Ru4 C2 C3 -147.80(14) . . . . ?
C40 Ru4 C2 C3 -56.24(15) . . . . ?
C43 Ru4 C2 C3 42.97(16) . . . . ?
C45 Ru4 C2 C3 -24.20(14) . . . . ?
B3 Ru4 C2 C3 126.51(14) . . . . ?
B6 Ru4 C2 C3 -121.22(18) . . . . ?
C1 Ru4 C2 B6 -139.24(13) . . . . ?
C41 Ru4 C2 B6 45.32(19) . . . . ?
C42 Ru4 C2 B6 177.87(18) . . . . ?
B7 Ru4 C2 B6 -70.60(10) . . . . ?
C44 Ru4 C2 B6 133.66(9) . . . . ?
B10 Ru4 C2 B6 -26.58(9) . . . . ?
C40 Ru4 C2 B6 64.98(10) . . . . ?
C43 Ru4 C2 B6 164.18(9) . . . . ?
C45 Ru4 C2 B6 97.01(10) . . . . ?
B3 Ru4 C2 B6 -112.27(10) . . . . ?
C1 Ru4 C2 B9 -88.83(13) . . . . ?
C41 Ru4 C2 B9 95.73(18) . . . . ?
C42 Ru4 C2 B9 -131.73(18) . . . . ?
B7 Ru4 C2 B9 -20.20(12) . . . . ?
C44 Ru4 C2 B9 -175.94(10) . . . . ?
B10 Ru4 C2 B9 23.82(11) . . . . ?
C40 Ru4 C2 B9 115.38(11) . . . . ?
C43 Ru4 C2 B9 -145.42(10) . . . . ?
C45 Ru4 C2 B9 147.41(10) . . . . ?
B3 Ru4 C2 B9 -61.87(11) . . . . ?
B6 Ru4 C2 B9 50.40(11) . . . . ?
C2 C1 B3 B8 -56.9(2) . . . . ?
C5 C1 B3 B8 130.59(15) . . . . ?
B5 C1 B3 B8 24.22(13) . . . . ?
Ru4 C1 B3 B8 -106.77(13) . . . . ?
C2 C1 B3 B5 -81.14(16) . . . . ?
C5 C1 B3 B5 106.37(16) . . . . ?
Ru4 C1 B3 B5 -130.99(9) . . . . ?
C2 C1 B3 B7 11.2(2) . . . . ?
C5 C1 B3 B7 -161.25(14) . . . . ?
B5 C1 B3 B7 92.38(14) . . . . ?
Ru4 C1 B3 B7 -38.61(11) . . . . ?
C2 C1 B3 Ru4 49.84(14) . . . . ?
C5 C1 B3 Ru4 -122.64(15) . . . . ?
B5 C1 B3 Ru4 130.99(9) . . . . ?
C2 Ru4 B3 C1 -25.21(8) . . . . ?
C41 Ru4 B3 C1 165.57(8) . . . . ?
C42 Ru4 B3 C1 138.39(8) . . . . ?
B7 Ru4 B3 C1 -142.77(12) . . . . ?
C44 Ru4 B3 C1 72.02(9) . . . . ?
B10 Ru4 B3 C1 -109.54(9) . . . . ?
C40 Ru4 B3 C1 163.02(18) . . . . ?
C43 Ru4 B3 C1 101.95(9) . . . . ?
C45 Ru4 B3 C1 60.26(15) . . . . ?
B6 Ru4 B3 C1 -63.30(9) . . . . ?
C1 Ru4 B3 B8 109.83(14) . . . . ?
C2 Ru4 B3 B8 84.62(12) . . . . ?
C41 Ru4 B3 B8 -84.59(13) . . . . ?
C42 Ru4 B3 B8 -111.78(12) . . . . ?
B7 Ru4 B3 B8 -32.93(11) . . . . ?
C44 Ru4 B3 B8 -178.15(10) . . . . ?
B10 Ru4 B3 B8 0.29(12) . . . . ?
C40 Ru4 B3 B8 -87.1(2) . . . . ?
C43 Ru4 B3 B8 -148.21(12) . . . . ?
C45 Ru4 B3 B8 170.09(11) . . . . ?
B6 Ru4 B3 B8 46.53(12) . . . . ?
C1 Ru4 B3 B5 45.21(10) . . . . ?
C2 Ru4 B3 B5 20.00(10) . . . . ?
C41 Ru4 B3 B5 -149.21(9) . . . . ?
C42 Ru4 B3 B5 -176.40(10) . . . . ?
B7 Ru4 B3 B5 -97.55(12) . . . . ?
C44 Ru4 B3 B5 117.23(10) . . . . ?
B10 Ru4 B3 B5 -64.33(11) . . . . ?
C40 Ru4 B3 B5 -151.77(18) . . . . ?
C43 Ru4 B3 B5 147.16(10) . . . . ?
C45 Ru4 B3 B5 105.47(14) . . . . ?
B6 Ru4 B3 B5 -18.09(11) . . . . ?
C1 Ru4 B3 B7 142.77(12) . . . . ?
C2 Ru4 B3 B7 117.55(9) . . . . ?
C41 Ru4 B3 B7 -51.66(10) . . . . ?
C42 Ru4 B3 B7 -78.85(8) . . . . ?
C44 Ru4 B3 B7 -145.22(8) . . . . ?
B10 Ru4 B3 B7 33.23(8) . . . . ?
C40 Ru4 B3 B7 -54.2(2) . . . . ?
C43 Ru4 B3 B7 -115.28(8) . . . . ?
C45 Ru4 B3 B7 -156.97(11) . . . . ?
B6 Ru4 B3 B7 79.46(9) . . . . ?
C2 C1 B5 B11 38.51(18) . . . . ?
C5 C1 B5 B11 154.12(15) . . . . ?
B3 C1 B5 B11 -87.85(17) . . . . ?
Ru4 C1 B5 B11 -33.82(19) . . . . ?
C2 C1 B5 B8 104.46(13) . . . . ?
C5 C1 B5 B8 -139.93(14) . . . . ?
B3 C1 B5 B8 -21.90(12) . . . . ?
Ru4 C1 B5 B8 32.12(15) . . . . ?
C2 C1 B5 B3 126.36(13) . . . . ?
C5 C1 B5 B3 -118.03(15) . . . . ?
Ru4 C1 B5 B3 54.02(10) . . . . ?
C2 C1 B5 B9 -0.25(12) . . . . ?
C5 C1 B5 B9 115.35(14) . . . . ?
B3 C1 B5 B9 -126.61(12) . . . . ?
Ru4 C1 B5 B9 -72.59(11) . . . . ?
C1 B3 B5 B11 120.08(14) . . . . ?
B8 B3 B5 B11 -34.95(12) . . . . ?
B7 B3 B5 B11 5.46(16) . . . . ?
Ru4 B3 B5 B11 73.92(14) . . . . ?
C1 B3 B5 B8 155.03(13) . . . . ?
B7 B3 B5 B8 40.41(11) . . . . ?
Ru4 B3 B5 B8 108.87(11) . . . . ?
B8 B3 B5 C1 -155.03(13) . . . . ?
B7 B3 B5 C1 -114.62(12) . . . . ?
Ru4 B3 B5 C1 -46.16(9) . . . . ?
C1 B3 B5 B9 59.70(13) . . . . ?
B8 B3 B5 B9 -95.33(14) . . . . ?
B7 B3 B5 B9 -54.92(15) . . . . ?
Ru4 B3 B5 B9 13.53(15) . . . . ?
C1 C2 B6 B12 56.4(2) . . . . ?
C3 C2 B6 B12 -130.56(16) . . . . ?
B9 C2 B6 B12 -24.39(12) . . . . ?
Ru4 C2 B6 B12 106.22(13) . . . . ?
C1 C2 B6 B10 -11.4(2) . . . . ?
C3 C2 B6 B10 161.59(14) . . . . ?
B9 C2 B6 B10 -92.24(15) . . . . ?
Ru4 C2 B6 B10 38.37(11) . . . . ?
C1 C2 B6 B9 80.81(16) . . . . ?
C3 C2 B6 B9 -106.17(16) . . . . ?
Ru4 C2 B6 B9 130.61(10) . . . . ?
C1 C2 B6 Ru4 -49.80(14) . . . . ?
C3 C2 B6 Ru4 123.22(15) . . . . ?
B9 C2 B6 Ru4 -130.61(10) . . . . ?
C1 Ru4 B6 C2 25.22(9) . . . . ?
C41 Ru4 B6 C2 -161.01(9) . . . . ?
C42 Ru4 B6 C2 -178.47(13) . . . . ?
B7 Ru4 B6 C2 110.61(9) . . . . ?
C44 Ru4 B6 C2 -63.34(11) . . . . ?
B10 Ru4 B6 C2 142.63(12) . . . . ?
C40 Ru4 B6 C2 -128.51(9) . . . . ?
C43 Ru4 B6 C2 -51.2(2) . . . . ?
C45 Ru4 B6 C2 -92.10(9) . . . . ?
B3 Ru4 B6 C2 63.59(9) . . . . ?
C1 Ru4 B6 B12 -84.27(11) . . . . ?
C2 Ru4 B6 B12 -109.49(14) . . . . ?
C41 Ru4 B6 B12 89.50(12) . . . . ?
C42 Ru4 B6 B12 72.03(18) . . . . ?
B7 Ru4 B6 B12 1.11(11) . . . . ?
C44 Ru4 B6 B12 -172.84(9) . . . . ?
B10 Ru4 B6 B12 33.13(10) . . . . ?
C40 Ru4 B6 B12 122.00(11) . . . . ?
C43 Ru4 B6 B12 -160.73(18) . . . . ?
C45 Ru4 B6 B12 158.40(10) . . . . ?
B3 Ru4 B6 B12 -45.91(11) . . . . ?
C1 Ru4 B6 B10 -117.40(9) . . . . ?
C2 Ru4 B6 B10 -142.63(12) . . . . ?
C41 Ru4 B6 B10 56.36(10) . . . . ?
C42 Ru4 B6 B10 38.90(17) . . . . ?
B7 Ru4 B6 B10 -32.02(8) . . . . ?
C44 Ru4 B6 B10 154.03(8) . . . . ?
C40 Ru4 B6 B10 88.87(9) . . . . ?
C43 Ru4 B6 B10 166.14(19) . . . . ?
C45 Ru4 B6 B10 125.27(8) . . . . ?
B3 Ru4 B6 B10 -79.04(9) . . . . ?
C1 Ru4 B6 B9 -20.35(10) . . . . ?
C2 Ru4 B6 B9 -45.58(10) . . . . ?
C41 Ru4 B6 B9 153.41(10) . . . . ?
C42 Ru4 B6 B9 135.95(13) . . . . ?
B7 Ru4 B6 B9 65.03(11) . . . . ?
C44 Ru4 B6 B9 -108.92(11) . . . . ?
B10 Ru4 B6 B9 97.05(13) . . . . ?
C40 Ru4 B6 B9 -174.08(10) . . . . ?
C43 Ru4 B6 B9 -96.8(2) . . . . ?
C45 Ru4 B6 B9 -137.68(10) . . . . ?
B3 Ru4 B6 B9 18.01(11) . . . . ?
C1 B3 B7 B13 -74.38(16) . . . . ?
B8 B3 B7 B13 32.53(12) . . . . ?
B5 B3 B7 B13 -7.96(15) . . . . ?
Ru4 B3 B7 B13 -112.69(11) . . . . ?
C1 B3 B7 B8 -106.91(15) . . . . ?
B5 B3 B7 B8 -40.49(11) . . . . ?
Ru4 B3 B7 B8 -145.22(10) . . . . ?
C1 B3 B7 B10 -10.46(18) . . . . ?
B8 B3 B7 B10 96.45(14) . . . . ?
B5 B3 B7 B10 55.95(15) . . . . ?
Ru4 B3 B7 B10 -48.78(10) . . . . ?
C1 B3 B7 Ru4 38.31(11) . . . . ?
B8 B3 B7 Ru4 145.22(10) . . . . ?
B5 B3 B7 Ru4 104.73(10) . . . . ?
C1 Ru4 B7 B13 75.26(12) . . . . ?
C2 Ru4 B7 B13 39.12(12) . . . . ?
C41 Ru4 B7 B13 -119.99(12) . . . . ?
C42 Ru4 B7 B13 -156.96(12) . . . . ?
C44 Ru4 B7 B13 171.10(10) . . . . ?
B10 Ru4 B7 B13 -32.21(11) . . . . ?
C40 Ru4 B7 B13 -96.46(12) . . . . ?
C43 Ru4 B7 B13 174.62(10) . . . . ?
C45 Ru4 B7 B13 -108.94(16) . . . . ?
B3 Ru4 B7 B13 99.33(14) . . . . ?
B6 Ru4 B7 B13 -0.01(12) . . . . ?
C1 Ru4 B7 B8 8.17(11) . . . . ?
C2 Ru4 B7 B8 -27.97(12) . . . . ?
C41 Ru4 B7 B8 172.93(11) . . . . ?
C42 Ru4 B7 B8 135.95(11) . . . . ?
C44 Ru4 B7 B8 104.02(14) . . . . ?
B10 Ru4 B7 B8 -99.30(13) . . . . ?
C40 Ru4 B7 B8 -163.55(10) . . . . ?
C43 Ru4 B7 B8 107.53(11) . . . . ?
C45 Ru4 B7 B8 -176.02(12) . . . . ?
B3 Ru4 B7 B8 32.24(10) . . . . ?
B6 Ru4 B7 B8 -67.10(11) . . . . ?
C1 Ru4 B7 B10 107.47(8) . . . . ?
C2 Ru4 B7 B10 71.33(9) . . . . ?
C41 Ru4 B7 B10 -87.78(8) . . . . ?
C42 Ru4 B7 B10 -124.75(8) . . . . ?
C44 Ru4 B7 B10 -156.69(10) . . . . ?
C40 Ru4 B7 B10 -64.25(9) . . . . ?
C43 Ru4 B7 B10 -153.17(8) . . . . ?
C45 Ru4 B7 B10 -76.73(17) . . . . ?
B3 Ru4 B7 B10 131.53(11) . . . . ?
B6 Ru4 B7 B10 32.19(8) . . . . ?
C1 Ru4 B7 B3 -24.07(8) . . . . ?
C2 Ru4 B7 B3 -60.21(9) . . . . ?
C41 Ru4 B7 B3 140.69(8) . . . . ?
C42 Ru4 B7 B3 103.71(8) . . . . ?
C44 Ru4 B7 B3 71.78(13) . . . . ?
B10 Ru4 B7 B3 -131.53(11) . . . . ?
C40 Ru4 B7 B3 164.21(7) . . . . ?
C43 Ru4 B7 B3 75.30(9) . . . . ?
C45 Ru4 B7 B3 151.74(14) . . . . ?
B6 Ru4 B7 B3 -99.34(8) . . . . ?
C1 B3 B8 B13 74.05(18) . . . . ?
B5 B3 B8 B13 99.05(15) . . . . ?
B7 B3 B8 B13 -34.13(13) . . . . ?
Ru4 B3 B8 B13 0.89(18) . . . . ?
C1 B3 B8 B5 -25.00(13) . . . . ?
B7 B3 B8 B5 -133.18(12) . . . . ?
Ru4 B3 B8 B5 -98.16(12) . . . . ?
C1 B3 B8 B7 108.18(14) . . . . ?
B5 B3 B8 B7 133.18(12) . . . . ?
Ru4 B3 B8 B7 35.02(10) . . . . ?
C1 B3 B8 B11 9.06(19) . . . . ?
B5 B3 B8 B11 34.06(12) . . . . ?
B7 B3 B8 B11 -99.12(13) . . . . ?
Ru4 B3 B8 B11 -64.10(15) . . . . ?
B11 B5 B8 B3 141.79(13) . . . . ?
C1 B5 B8 B3 20.42(11) . . . . ?
B9 B5 B8 B3 107.15(13) . . . . ?
B11 B5 B8 B13 34.36(12) . . . . ?
C1 B5 B8 B13 -87.01(14) . . . . ?
B3 B5 B8 B13 -107.43(14) . . . . ?
B9 B5 B8 B13 -0.28(16) . . . . ?
B11 B5 B8 B7 98.30(14) . . . . ?
C1 B5 B8 B7 -23.07(16) . . . . ?
B3 B5 B8 B7 -43.49(12) . . . . ?
B9 B5 B8 B7 63.66(15) . . . . ?
C1 B5 B8 B11 -121.37(14) . . . . ?
B3 B5 B8 B11 -141.79(13) . . . . ?
B9 B5 B8 B11 -34.63(11) . . . . ?
B13 B7 B8 B3 -143.58(13) . . . . ?
B10 B7 B8 B3 -107.57(13) . . . . ?
Ru4 B7 B8 B3 -35.51(10) . . . . ?
B10 B7 B8 B13 36.01(12) . . . . ?
B3 B7 B8 B13 143.58(13) . . . . ?
Ru4 B7 B8 B13 108.07(12) . . . . ?
B13 B7 B8 B5 -100.29(14) . . . . ?
B10 B7 B8 B5 -64.27(15) . . . . ?
B3 B7 B8 B5 43.29(12) . . . . ?
Ru4 B7 B8 B5 7.78(16) . . . . ?
B13 B7 B8 B11 -38.91(12) . . . . ?
B10 B7 B8 B11 -2.90(16) . . . . ?
B3 B7 B8 B11 104.67(14) . . . . ?
Ru4 B7 B8 B11 69.15(14) . . . . ?
C1 C2 B9 B11 -38.72(18) . . . . ?
C3 C2 B9 B11 -154.54(15) . . . . ?
B6 C2 B9 B11 87.99(16) . . . . ?
Ru4 C2 B9 B11 33.02(19) . . . . ?
C1 C2 B9 B12 -104.34(14) . . . . ?
C3 C2 B9 B12 139.84(14) . . . . ?
B6 C2 B9 B12 22.37(12) . . . . ?
Ru4 C2 B9 B12 -32.59(15) . . . . ?
C1 C2 B9 B6 -126.71(13) . . . . ?
C3 C2 B9 B6 117.47(16) . . . . ?
Ru4 C2 B9 B6 -54.96(11) . . . . ?
C1 C2 B9 B5 -0.25(11) . . . . ?
C3 C2 B9 B5 -116.07(14) . . . . ?
B6 C2 B9 B5 126.46(12) . . . . ?
Ru4 C2 B9 B5 71.50(11) . . . . ?
C2 B6 B9 B11 -119.32(14) . . . . ?
B12 B6 B9 B11 35.34(12) . . . . ?
B10 B6 B9 B11 -5.20(15) . . . . ?
Ru4 B6 B9 B11 -73.17(13) . . . . ?
C2 B6 B9 B12 -154.66(13) . . . . ?
B10 B6 B9 B12 -40.54(12) . . . . ?
Ru4 B6 B9 B12 -108.51(12) . . . . ?
B12 B6 B9 C2 154.66(13) . . . . ?
B10 B6 B9 C2 114.12(12) . . . . ?
Ru4 B6 B9 C2 46.15(9) . . . . ?
C2 B6 B9 B5 -59.32(13) . . . . ?
B12 B6 B9 B5 95.34(13) . . . . ?
B10 B6 B9 B5 54.80(15) . . . . ?
Ru4 B6 B9 B5 -13.17(15) . . . . ?
B8 B5 B9 B11 36.81(12) . . . . ?
C1 B5 B9 B11 141.88(13) . . . . ?
B3 B5 B9 B11 98.24(14) . . . . ?
B11 B5 B9 B12 -36.57(12) . . . . ?
B8 B5 B9 B12 0.24(16) . . . . ?
C1 B5 B9 B12 105.31(12) . . . . ?
B3 B5 B9 B12 61.66(16) . . . . ?
B11 B5 B9 C2 -141.68(13) . . . . ?
B8 B5 B9 C2 -104.87(12) . . . . ?
C1 B5 B9 C2 0.20(9) . . . . ?
B3 B5 B9 C2 -43.44(13) . . . . ?
B11 B5 B9 B6 -98.36(14) . . . . ?
B8 B5 B9 B6 -61.55(16) . . . . ?
C1 B5 B9 B6 43.52(13) . . . . ?
B3 B5 B9 B6 -0.13(18) . . . . ?
B8 B7 B10 B13 -35.99(12) . . . . ?
B3 B7 B10 B13 -97.76(14) . . . . ?
Ru4 B7 B10 B13 -146.65(10) . . . . ?
B13 B7 B10 B12 34.90(12) . . . . ?
B8 B7 B10 B12 -1.09(16) . . . . ?
B3 B7 B10 B12 -62.87(16) . . . . ?
Ru4 B7 B10 B12 -111.75(11) . . . . ?
B13 B7 B10 B6 98.35(14) . . . . ?
B8 B7 B10 B6 62.36(16) . . . . ?
B3 B7 B10 B6 0.58(18) . . . . ?
Ru4 B7 B10 B6 -48.30(11) . . . . ?
B13 B7 B10 Ru4 146.65(10) . . . . ?
B8 B7 B10 Ru4 110.66(11) . . . . ?
B3 B7 B10 Ru4 48.88(10) . . . . ?
C2 B6 B10 B13 74.70(17) . . . . ?
B12 B6 B10 B13 -32.18(11) . . . . ?
B9 B6 B10 B13 8.20(15) . . . . ?
Ru4 B6 B10 B13 112.71(11) . . . . ?
C2 B6 B10 B12 106.88(15) . . . . ?
B9 B6 B10 B12 40.38(11) . . . . ?
Ru4 B6 B10 B12 144.89(10) . . . . ?
C2 B6 B10 B7 9.64(19) . . . . ?
B12 B6 B10 B7 -97.24(14) . . . . ?
B9 B6 B10 B7 -56.86(15) . . . . ?
Ru4 B6 B10 B7 47.65(10) . . . . ?
C2 B6 B10 Ru4 -38.01(12) . . . . ?
B12 B6 B10 Ru4 -144.89(10) . . . . ?
B9 B6 B10 Ru4 -104.50(10) . . . . ?
C1 Ru4 B10 B13 -41.16(13) . . . . ?
C2 Ru4 B10 B13 -77.14(12) . . . . ?
C41 Ru4 B10 B13 125.00(12) . . . . ?
C42 Ru4 B10 B13 95.19(12) . . . . ?
B7 Ru4 B10 B13 32.40(11) . . . . ?
C44 Ru4 B10 B13 174.51(14) . . . . ?
C40 Ru4 B10 B13 161.84(12) . . . . ?
C43 Ru4 B10 B13 86.21(16) . . . . ?
C45 Ru4 B10 B13 -175.54(10) . . . . ?
B3 Ru4 B10 B13 -1.46(12) . . . . ?
B6 Ru4 B10 B13 -101.17(14) . . . . ?
C1 Ru4 B10 B12 26.67(12) . . . . ?
C2 Ru4 B10 B12 -9.31(11) . . . . ?
C41 Ru4 B10 B12 -167.17(12) . . . . ?
C42 Ru4 B10 B12 163.02(11) . . . . ?
B7 Ru4 B10 B12 100.23(14) . . . . ?
C44 Ru4 B10 B12 -117.66(18) . . . . ?
C40 Ru4 B10 B12 -130.33(12) . . . . ?
C43 Ru4 B10 B12 154.04(11) . . . . ?
C45 Ru4 B10 B12 -107.71(12) . . . . ?
B3 Ru4 B10 B12 66.37(12) . . . . ?
B6 Ru4 B10 B12 -33.34(11) . . . . ?
C1 Ru4 B10 B7 -73.56(9) . . . . ?
C2 Ru4 B10 B7 -109.55(9) . . . . ?
C41 Ru4 B10 B7 92.60(9) . . . . ?
C42 Ru4 B10 B7 62.79(9) . . . . ?
C44 Ru4 B10 B7 142.11(17) . . . . ?
C40 Ru4 B10 B7 129.44(8) . . . . ?
C43 Ru4 B10 B7 53.81(14) . . . . ?
C45 Ru4 B10 B7 152.06(8) . . . . ?
B3 Ru4 B10 B7 -33.86(8) . . . . ?
B6 Ru4 B10 B7 -133.57(11) . . . . ?
C1 Ru4 B10 B6 60.01(9) . . . . ?
C2 Ru4 B10 B6 24.02(8) . . . . ?
C41 Ru4 B10 B6 -133.84(8) . . . . ?
C42 Ru4 B10 B6 -163.64(7) . . . . ?
B7 Ru4 B10 B6 133.57(11) . . . . ?
C44 Ru4 B10 B6 -84.32(19) . . . . ?
C40 Ru4 B10 B6 -96.99(8) . . . . ?
C43 Ru4 B10 B6 -172.62(10) . . . . ?
C45 Ru4 B10 B6 -74.37(9) . . . . ?
B3 Ru4 B10 B6 99.70(8) . . . . ?
B8 B5 B11 B9 -138.91(13) . . . . ?
C1 B5 B11 B9 -48.37(16) . . . . ?
B3 B5 B11 B9 -105.26(13) . . . . ?
B8 B5 B11 B13 -34.62(13) . . . . ?
C1 B5 B11 B13 55.9(2) . . . . ?
B3 B5 B11 B13 -0.96(17) . . . . ?
B9 B5 B11 B13 104.29(14) . . . . ?
B8 B5 B11 B12 -99.55(15) . . . . ?
C1 B5 B11 B12 -9.0(2) . . . . ?
B3 B5 B11 B12 -65.90(17) . . . . ?
B9 B5 B11 B12 39.36(13) . . . . ?
C1 B5 B11 B8 90.55(16) . . . . ?
B3 B5 B11 B8 33.66(12) . . . . ?
B9 B5 B11 B8 138.91(13) . . . . ?
B12 B9 B11 B5 138.92(13) . . . . ?
C2 B9 B11 B5 48.03(15) . . . . ?
B6 B9 B11 B5 104.54(13) . . . . ?
B12 B9 B11 B13 34.77(12) . . . . ?
C2 B9 B11 B13 -56.11(19) . . . . ?
B6 B9 B11 B13 0.40(17) . . . . ?
B5 B9 B11 B13 -104.15(14) . . . . ?
C2 B9 B11 B12 -90.89(16) . . . . ?
B6 B9 B11 B12 -34.37(11) . . . . ?
B5 B9 B11 B12 -138.92(13) . . . . ?
B12 B9 B11 B8 99.54(15) . . . . ?
C2 B9 B11 B8 8.7(2) . . . . ?
B6 B9 B11 B8 65.17(17) . . . . ?
B5 B9 B11 B8 -39.37(12) . . . . ?
B3 B8 B11 B5 -35.84(13) . . . . ?
B13 B8 B11 B5 -141.68(14) . . . . ?
B7 B8 B11 B5 -102.62(14) . . . . ?
B3 B8 B11 B9 6.49(19) . . . . ?
B13 B8 B11 B9 -99.35(15) . . . . ?
B5 B8 B11 B9 42.32(13) . . . . ?
B7 B8 B11 B9 -60.29(17) . . . . ?
B3 B8 B11 B13 105.84(14) . . . . ?
B5 B8 B11 B13 141.68(14) . . . . ?
B7 B8 B11 B13 39.06(12) . . . . ?
B3 B8 B11 B12 72.70(16) . . . . ?
B13 B8 B11 B12 -33.14(13) . . . . ?
B5 B8 B11 B12 108.53(14) . . . . ?
B7 B8 B11 B12 5.92(17) . . . . ?
C2 B6 B12 B13 -74.35(17) . . . . ?
B10 B6 B12 B13 33.16(12) . . . . ?
B9 B6 B12 B13 -99.73(14) . . . . ?
Ru4 B6 B12 B13 -1.97(15) . . . . ?
C2 B6 B12 B11 -9.35(18) . . . . ?
B10 B6 B12 B11 98.16(14) . . . . ?
B9 B6 B12 B11 -34.73(12) . . . . ?
Ru4 B6 B12 B11 63.03(14) . . . . ?
C2 B6 B12 B9 25.38(13) . . . . ?
B10 B6 B12 B9 132.89(12) . . . . ?
Ru4 B6 B12 B9 97.75(11) . . . . ?
C2 B6 B12 B10 -107.51(15) . . . . ?
B9 B6 B12 B10 -132.89(12) . . . . ?
Ru4 B6 B12 B10 -35.13(10) . . . . ?
B5 B11 B12 B13 99.30(15) . . . . ?
B9 B11 B12 B13 141.62(13) . . . . ?
B8 B11 B12 B13 33.08(13) . . . . ?
B5 B11 B12 B6 -5.95(19) . . . . ?
B9 B11 B12 B6 36.37(12) . . . . ?
B13 B11 B12 B6 -105.25(14) . . . . ?
B8 B11 B12 B6 -72.17(16) . . . . ?
B5 B11 B12 B9 -42.32(13) . . . . ?
B13 B11 B12 B9 -141.62(13) . . . . ?
B8 B11 B12 B9 -108.54(14) . . . . ?
B5 B11 B12 B10 59.69(17) . . . . ?
B9 B11 B12 B10 102.01(13) . . . . ?
B13 B11 B12 B10 -39.61(12) . . . . ?
B8 B11 B12 B10 -6.53(17) . . . . ?
B11 B9 B12 B13 -34.55(12) . . . . ?
C2 B9 B12 B13 85.95(15) . . . . ?
B6 B9 B12 B13 106.61(14) . . . . ?
B5 B9 B12 B13 -0.10(16) . . . . ?
B11 B9 B12 B6 -141.16(13) . . . . ?
C2 B9 B12 B6 -20.66(11) . . . . ?
B5 B9 B12 B6 -106.71(12) . . . . ?
C2 B9 B12 B11 120.50(14) . . . . ?
B6 B9 B12 B11 141.16(13) . . . . ?
B5 B9 B12 B11 34.44(11) . . . . ?
B11 B9 B12 B10 -98.12(14) . . . . ?
C2 B9 B12 B10 22.38(16) . . . . ?
B6 B9 B12 B10 43.04(12) . . . . ?
B5 B9 B12 B10 -63.68(15) . . . . ?
B7 B10 B12 B13 -35.01(12) . . . . ?
B6 B10 B12 B13 -144.36(12) . . . . ?
Ru4 B10 B12 B13 -107.68(12) . . . . ?
B13 B10 B12 B6 144.36(12) . . . . ?
B7 B10 B12 B6 109.35(13) . . . . ?
Ru4 B10 B12 B6 36.68(10) . . . . ?
B13 B10 B12 B11 39.65(12) . . . . ?
B7 B10 B12 B11 4.64(16) . . . . ?
B6 B10 B12 B11 -104.71(13) . . . . ?
Ru4 B10 B12 B11 -68.04(15) . . . . ?
B13 B10 B12 B9 101.12(14) . . . . ?
B7 B10 B12 B9 66.11(16) . . . . ?
B6 B10 B12 B9 -43.24(12) . . . . ?
Ru4 B10 B12 B9 -6.57(16) . . . . ?
B3 B8 B13 B12 -66.99(17) . . . . ?
B5 B8 B13 B12 0.23(18) . . . . ?
B7 B8 B13 B12 -102.14(14) . . . . ?
B11 B8 B13 B12 33.85(13) . . . . ?
B3 B8 B13 B11 -100.83(15) . . . . ?
B5 B8 B13 B11 -33.62(12) . . . . ?
B7 B8 B13 B11 -135.99(13) . . . . ?
B3 B8 B13 B10 -1.91(19) . . . . ?
B5 B8 B13 B10 65.31(16) . . . . ?
B7 B8 B13 B10 -37.06(12) . . . . ?
B11 B8 B13 B10 98.93(14) . . . . ?
B3 B8 B13 B7 35.15(13) . . . . ?
B5 B8 B13 B7 102.37(14) . . . . ?
B11 B8 B13 B7 135.99(13) . . . . ?
B6 B12 B13 B8 67.10(16) . . . . ?
B11 B12 B13 B8 -33.97(13) . . . . ?
B9 B12 B13 B8 -0.07(17) . . . . ?
B10 B12 B13 B8 101.03(14) . . . . ?
B6 B12 B13 B11 101.07(13) . . . . ?
B9 B12 B13 B11 33.90(12) . . . . ?
B10 B12 B13 B11 135.00(13) . . . . ?
B6 B12 B13 B10 -33.94(12) . . . . ?
B11 B12 B13 B10 -135.00(13) . . . . ?
B9 B12 B13 B10 -101.10(13) . . . . ?
B6 B12 B13 B7 1.87(17) . . . . ?
B11 B12 B13 B7 -99.19(14) . . . . ?
B9 B12 B13 B7 -65.30(16) . . . . ?
B10 B12 B13 B7 35.81(12) . . . . ?
B5 B11 B13 B8 35.17(13) . . . . ?
B9 B11 B13 B8 108.15(15) . . . . ?
B12 B11 B13 B8 143.39(14) . . . . ?
B5 B11 B13 B12 -108.22(14) . . . . ?
B9 B11 B13 B12 -35.25(12) . . . . ?
B8 B11 B13 B12 -143.39(14) . . . . ?
B5 B11 B13 B10 -68.17(16) . . . . ?
B9 B11 B13 B10 4.80(17) . . . . ?
B12 B11 B13 B10 40.05(12) . . . . ?
B8 B11 B13 B10 -103.34(14) . . . . ?
B5 B11 B13 B7 -4.19(17) . . . . ?
B9 B11 B13 B7 68.79(16) . . . . ?
B12 B11 B13 B7 104.03(14) . . . . ?
B8 B11 B13 B7 -39.36(12) . . . . ?
B12 B10 B13 B8 -104.20(14) . . . . ?
B7 B10 B13 B8 36.91(12) . . . . ?
B6 B10 B13 B8 -72.40(16) . . . . ?
Ru4 B10 B13 B8 2.24(17) . . . . ?
B7 B10 B13 B12 141.11(13) . . . . ?
B6 B10 B13 B12 31.80(11) . . . . ?
Ru4 B10 B13 B12 106.44(12) . . . . ?
B12 B10 B13 B11 -39.98(12) . . . . ?
B7 B10 B13 B11 101.13(14) . . . . ?
B6 B10 B13 B11 -8.18(16) . . . . ?
Ru4 B10 B13 B11 66.46(15) . . . . ?
B12 B10 B13 B7 -141.11(13) . . . . ?
B6 B10 B13 B7 -109.31(13) . . . . ?
Ru4 B10 B13 B7 -34.67(11) . . . . ?
B10 B7 B13 B8 -139.41(13) . . . . ?
B3 B7 B13 B8 -31.87(12) . . . . ?
Ru4 B7 B13 B8 -104.76(13) . . . . ?
B8 B7 B13 B12 103.71(14) . . . . ?
B10 B7 B13 B12 -35.70(12) . . . . ?
B3 B7 B13 B12 71.84(15) . . . . ?
Ru4 B7 B13 B12 -1.05(17) . . . . ?
B8 B7 B13 B11 39.48(12) . . . . ?
B10 B7 B13 B11 -99.93(14) . . . . ?
B3 B7 B13 B11 7.61(16) . . . . ?
Ru4 B7 B13 B11 -65.28(15) . . . . ?
B8 B7 B13 B10 139.41(13) . . . . ?
B3 B7 B13 B10 107.54(12) . . . . ?
Ru4 B7 B13 B10 34.65(11) . . . . ?
C1 C2 C3 C4 -19.70(17) . . . . ?
B6 C2 C3 C4 166.24(14) . . . . ?
B9 C2 C3 C4 89.72(16) . . . . ?
Ru4 C2 C3 C4 -98.64(14) . . . . ?
C2 C3 C4 C5 31.43(17) . . . . ?
C2 C1 C5 C4 19.51(17) . . . . ?
B3 C1 C5 C4 -166.89(14) . . . . ?
B5 C1 C5 C4 -89.96(16) . . . . ?
Ru4 C1 C5 C4 98.82(14) . . . . ?
C3 C4 C5 C1 -31.30(17) . . . . ?
C1 Ru4 C40 C45 27.11(17) . . . . ?
C2 Ru4 C40 C45 62.42(11) . . . . ?
C41 Ru4 C40 C45 -130.32(13) . . . . ?
C42 Ru4 C40 C45 -100.21(10) . . . . ?
B7 Ru4 C40 C45 -171.59(9) . . . . ?
C44 Ru4 C40 C45 -27.94(9) . . . . ?
B10 Ru4 C40 C45 147.24(10) . . . . ?
C43 Ru4 C40 C45 -63.82(9) . . . . ?
B3 Ru4 C40 C45 -126.9(2) . . . . ?
B6 Ru4 C40 C45 100.00(10) . . . . ?
C1 Ru4 C40 C41 157.43(12) . . . . ?
C2 Ru4 C40 C41 -167.27(9) . . . . ?
C42 Ru4 C40 C41 30.11(9) . . . . ?
B7 Ru4 C40 C41 -41.27(11) . . . . ?
C44 Ru4 C40 C41 102.37(10) . . . . ?
B10 Ru4 C40 C41 -82.44(10) . . . . ?
C43 Ru4 C40 C41 66.50(10) . . . . ?
C45 Ru4 C40 C41 130.32(13) . . . . ?
B3 Ru4 C40 C41 3.4(3) . . . . ?
B6 Ru4 C40 C41 -129.68(10) . . . . ?
C1 Ru4 C40 C47 -92.58(18) . . . . ?
C2 Ru4 C40 C47 -57.27(16) . . . . ?
C41 Ru4 C40 C47 110.00(18) . . . . ?
C42 Ru4 C40 C47 140.11(16) . . . . ?
B7 Ru4 C40 C47 68.73(16) . . . . ?
C44 Ru4 C40 C47 -147.63(16) . . . . ?
B10 Ru4 C40 C47 27.56(15) . . . . ?
C43 Ru4 C40 C47 176.50(15) . . . . ?
C45 Ru4 C40 C47 -119.68(18) . . . . ?
B3 Ru4 C40 C47 113.4(2) . . . . ?
B6 Ru4 C40 C47 -19.68(15) . . . . ?
C45 C40 C41 C42 -3.5(2) . . . . ?
C47 C40 C41 C42 175.57(14) . . . . ?
Ru4 C40 C41 C42 -58.51(13) . . . . ?
C45 C40 C41 Ru4 55.00(13) . . . . ?
C47 C40 C41 Ru4 -125.92(13) . . . . ?
C1 Ru4 C41 C42 -10.7(3) . . . . ?
C2 Ru4 C41 C42 158.74(13) . . . . ?
B7 Ru4 C41 C42 -83.92(11) . . . . ?
C44 Ru4 C41 C42 65.09(11) . . . . ?
B10 Ru4 C41 C42 -130.61(11) . . . . ?
C40 Ru4 C41 C42 130.38(15) . . . . ?
C43 Ru4 C41 C42 28.53(10) . . . . ?
C45 Ru4 C41 C42 100.89(11) . . . . ?
B3 Ru4 C41 C42 -48.41(13) . . . . ?
B6 Ru4 C41 C42 -168.14(9) . . . . ?
C1 Ru4 C41 C40 -141.1(2) . . . . ?
C2 Ru4 C41 C40 28.4(2) . . . . ?
C42 Ru4 C41 C40 -130.38(15) . . . . ?
B7 Ru4 C41 C40 145.69(10) . . . . ?
C44 Ru4 C41 C40 -65.30(10) . . . . ?
B10 Ru4 C41 C40 99.01(10) . . . . ?
C43 Ru4 C41 C40 -101.85(10) . . . . ?
C45 Ru4 C41 C40 -29.50(9) . . . . ?
B3 Ru4 C41 C40 -178.79(9) . . . . ?
B6 Ru4 C41 C40 61.48(12) . . . . ?
C40 C41 C42 C43 3.8(2) . . . . ?
Ru4 C41 C42 C43 -55.58(14) . . . . ?
C40 C41 C42 Ru4 59.39(13) . . . . ?
C1 Ru4 C42 C41 176.35(10) . . . . ?
C2 Ru4 C42 C41 -151.10(18) . . . . ?
B7 Ru4 C42 C41 95.74(11) . . . . ?
C44 Ru4 C42 C41 -102.57(12) . . . . ?
B10 Ru4 C42 C41 55.33(12) . . . . ?
C40 Ru4 C42 C41 -30.14(11) . . . . ?
C43 Ru4 C42 C41 -132.53(15) . . . . ?
C45 Ru4 C42 C41 -66.58(11) . . . . ?
B3 Ru4 C42 C41 142.38(11) . . . . ?
B6 Ru4 C42 C41 25.5(2) . . . . ?
C1 Ru4 C42 C43 -51.12(12) . . . . ?
C2 Ru4 C42 C43 -18.6(2) . . . . ?
C41 Ru4 C42 C43 132.53(15) . . . . ?
B7 Ru4 C42 C43 -131.73(10) . . . . ?
C44 Ru4 C42 C43 29.96(9) . . . . ?
B10 Ru4 C42 C43 -172.13(9) . . . . ?
C40 Ru4 C42 C43 102.39(10) . . . . ?
C45 Ru4 C42 C43 65.96(10) . . . . ?
B3 Ru4 C42 C43 -85.09(10) . . . . ?
B6 Ru4 C42 C43 158.01(14) . . . . ?
C41 C42 C43 C44 -1.1(2) . . . . ?
Ru4 C42 C43 C44 -54.85(13) . . . . ?
C41 C42 C43 C46 178.02(15) . . . . ?
Ru4 C42 C43 C46 124.26(15) . . . . ?
C41 C42 C43 Ru4 53.76(13) . . . . ?
C1 Ru4 C43 C42 140.84(10) . . . . ?
C2 Ru4 C43 C42 173.20(9) . . . . ?
C41 Ru4 C43 C42 -29.04(10) . . . . ?
B7 Ru4 C43 C42 53.06(11) . . . . ?
C44 Ru4 C43 C42 -130.13(14) . . . . ?
B10 Ru4 C43 C42 14.01(16) . . . . ?
C40 Ru4 C43 C42 -66.23(10) . . . . ?
C45 Ru4 C43 C42 -101.72(10) . . . . ?
B3 Ru4 C43 C42 98.94(10) . . . . ?
B6 Ru4 C43 C42 -146.36(19) . . . . ?
C1 Ru4 C43 C44 -89.03(10) . . . . ?
C2 Ru4 C43 C44 -56.67(11) . . . . ?
C41 Ru4 C43 C44 101.10(10) . . . . ?
C42 Ru4 C43 C44 130.13(14) . . . . ?
B7 Ru4 C43 C44 -176.80(9) . . . . ?
B10 Ru4 C43 C44 144.15(12) . . . . ?
C40 Ru4 C43 C44 63.90(9) . . . . ?
C45 Ru4 C43 C44 28.41(9) . . . . ?
B3 Ru4 C43 C44 -130.93(10) . . . . ?
B6 Ru4 C43 C44 -16.2(3) . . . . ?
C1 Ru4 C43 C46 27.15(16) . . . . ?
C2 Ru4 C43 C46 59.51(18) . . . . ?
C41 Ru4 C43 C46 -142.72(17) . . . . ?
C42 Ru4 C43 C46 -113.69(19) . . . . ?
B7 Ru4 C43 C46 -60.63(17) . . . . ?
C44 Ru4 C43 C46 116.18(19) . . . . ?
B10 Ru4 C43 C46 -99.68(18) . . . . ?
C40 Ru4 C43 C46 -179.92(16) . . . . ?
C45 Ru4 C43 C46 144.59(17) . . . . ?
B3 Ru4 C43 C46 -14.75(16) . . . . ?
B6 Ru4 C43 C46 100.0(2) . . . . ?
C42 C43 C44 C45 -1.8(2) . . . . ?
C46 C43 C44 C45 179.11(15) . . . . ?
Ru4 C43 C44 C45 -55.76(14) . . . . ?
C42 C43 C44 Ru4 53.98(13) . . . . ?
C46 C43 C44 Ru4 -125.13(15) . . . . ?
C1 Ru4 C44 C45 -130.25(9) . . . . ?
C2 Ru4 C44 C45 -90.80(10) . . . . ?
C41 Ru4 C44 C45 65.26(9) . . . . ?
C42 Ru4 C44 C45 102.42(10) . . . . ?
B7 Ru4 C44 C45 138.03(12) . . . . ?
B10 Ru4 C44 C45 14.1(2) . . . . ?
C40 Ru4 C44 C45 28.03(9) . . . . ?
C43 Ru4 C44 C45 132.49(14) . . . . ?
B3 Ru4 C44 C45 -170.36(9) . . . . ?
B6 Ru4 C44 C45 -53.19(11) . . . . ?
C1 Ru4 C44 C43 97.25(9) . . . . ?
C2 Ru4 C44 C43 136.71(9) . . . . ?
C41 Ru4 C44 C43 -67.24(9) . . . . ?
C42 Ru4 C44 C43 -30.07(9) . . . . ?
B7 Ru4 C44 C43 5.54(16) . . . . ?
B10 Ru4 C44 C43 -118.39(18) . . . . ?
C40 Ru4 C44 C43 -104.47(10) . . . . ?
C45 Ru4 C44 C43 -132.49(14) . . . . ?
B3 Ru4 C44 C43 57.15(11) . . . . ?
B6 Ru4 C44 C43 174.32(9) . . . . ?
C43 C44 C45 C40 2.0(2) . . . . ?
Ru4 C44 C45 C40 -53.47(13) . . . . ?
C43 C44 C45 Ru4 55.49(14) . . . . ?
C41 C40 C45 C44 0.6(2) . . . . ?
C47 C40 C45 C44 -178.41(14) . . . . ?
Ru4 C40 C45 C44 53.41(13) . . . . ?
C41 C40 C45 Ru4 -52.78(12) . . . . ?
C47 C40 C45 Ru4 128.18(15) . . . . ?
C1 Ru4 C45 C44 60.06(11) . . . . ?
C2 Ru4 C45 C44 96.98(10) . . . . ?
C41 Ru4 C45 C44 -103.00(10) . . . . ?
C42 Ru4 C45 C44 -65.47(9) . . . . ?
B7 Ru4 C45 C44 -115.15(16) . . . . ?
B10 Ru4 C45 C44 -174.13(9) . . . . ?
C40 Ru4 C45 C44 -133.45(14) . . . . ?
C43 Ru4 C45 C44 -28.75(9) . . . . ?
B3 Ru4 C45 C44 18.17(17) . . . . ?
B6 Ru4 C45 C44 139.62(9) . . . . ?
C1 Ru4 C45 C40 -166.49(9) . . . . ?
C2 Ru4 C45 C40 -129.57(9) . . . . ?
C41 Ru4 C45 C40 30.44(9) . . . . ?
C42 Ru4 C45 C40 67.98(9) . . . . ?
B7 Ru4 C45 C40 18.29(19) . . . . ?
C44 Ru4 C45 C40 133.45(14) . . . . ?
B10 Ru4 C45 C40 -40.68(12) . . . . ?
C43 Ru4 C45 C40 104.70(10) . . . . ?
B3 Ru4 C45 C40 151.62(11) . . . . ?
B6 Ru4 C45 C40 -86.93(10) . . . . ?
C45 C40 C47 C49 -9.7(2) . . . . ?
C41 C40 C47 C49 171.25(14) . . . . ?
Ru4 C40 C47 C49 86.08(18) . . . . ?
C45 C40 C47 C48 113.56(16) . . . . ?
C41 C40 C47 C48 -65.46(18) . . . . ?
Ru4 C40 C47 C48 -150.63(13) . . . . ?
